data_4327489
loop_
_publ_author_name
'Zhaohui Li'
'Weiming Zheng'
'Huang Liu'
'K. F. Mok'
'T. S. Andy Hor'

_publ_section_title
;
 Interpolymetallic Assembly of d8-d10 Sulfide Aggregates from
 [Pt2(PPh3)4(\m-S)2] and Group 12 Metals
;
_journal_name_full 'Inorganic Chemistry'
_journal_page_first 8481
_journal_page_last 8488
_journal_paper_doi 10.1021/ic034884+
_journal_volume 42
_journal_year 2003
_chemical_formula_sum 'C145 H126 O10 P8 Pt4 S6 Zn2'
_chemical_formula_weight 3379.68
_chemical_name_systematic
; 
 ? 
;
_space_group_IT_number 14
_symmetry_cell_setting monoclinic
_symmetry_space_group_name_Hall '-P 2yn'
_symmetry_space_group_name_H-M 'P 1 21/n 1'
_atom_sites_solution_hydrogens geom
_atom_sites_solution_primary direct
_atom_sites_solution_secondary difmap
_audit_creation_method SHELXL
_cell_angle_alpha 90.00
_cell_angle_beta 96.962(1)
_cell_angle_gamma 90.00
_cell_formula_units_Z 2
_cell_length_a 18.3719(2)
_cell_length_b 17.7559(1)
_cell_length_c 23.7870(3)
_cell_measurement_temperature 293(2)
_cell_volume 7702.34(14)
_computing_cell_refinement 'Siemens XSCANS'
_computing_data_collection 'Siemens XSCANS'
_computing_data_reduction 'Siemens SHELXTL'
_computing_molecular_graphics 'Siemens SHELXTL'
_computing_publication_material 'Siemens SHELXTL'
_computing_structure_refinement 'SHELXL-93 (Sheldrick, 1993)'
_computing_structure_solution 'SHELXS-86 (Sheldrick, 1990)'
_diffrn_ambient_temperature 293(2)
_diffrn_measurement_device 'Siemens P4'
_diffrn_measurement_method '\w scans'
_diffrn_radiation_monochromator graphite
_diffrn_radiation_source 'fine-focus sealed tube'
_diffrn_radiation_type MoK\a
_diffrn_radiation_wavelength 0.71073
_diffrn_reflns_av_R_equivalents 0.0281
_diffrn_reflns_av_sigmaI/netI 0.0370
_diffrn_reflns_limit_h_max 23
_diffrn_reflns_limit_h_min -20
_diffrn_reflns_limit_k_max 15
_diffrn_reflns_limit_k_min -22
_diffrn_reflns_limit_l_max 30
_diffrn_reflns_limit_l_min -27
_diffrn_reflns_number 44946
_diffrn_reflns_theta_max 27.09
_diffrn_reflns_theta_min 1.60
_exptl_absorpt_coefficient_mu 4.141
_exptl_absorpt_correction_T_max 0.894
_exptl_absorpt_correction_T_min 0.584
_exptl_absorpt_correction_type 'Sadabs (Sheldrick, 1996)'
_exptl_crystal_colour Yellow
_exptl_crystal_density_diffrn 1.457
_exptl_crystal_description 'Rectangular prism in capillary'
_exptl_crystal_F_000 3328
_exptl_crystal_size_max 0.35
_exptl_crystal_size_mid 0.25
_exptl_crystal_size_min 0.12
_refine_diff_density_max 1.814
_refine_diff_density_min -0.956
_refine_diff_density_rms 0.161
_refine_ls_extinction_method none
_refine_ls_goodness_of_fit_all 1.110
_refine_ls_goodness_of_fit_obs 1.116
_refine_ls_matrix_type full
_refine_ls_number_parameters 799
_refine_ls_number_reflns 16732
_refine_ls_number_restraints 0
_refine_ls_restrained_S_all 1.114
_refine_ls_restrained_S_obs 1.116
_refine_ls_R_factor_all 0.0556
_refine_ls_R_factor_obs 0.0371
_refine_ls_shift/esd_max -0.007
_refine_ls_shift/esd_mean 0.000
_refine_ls_structure_factor_coef Fsqd
_refine_ls_weighting_details 'w=1/[\s^2^(Fo^2^)+(0.0666P)^2^+21.3384P] where P=(Fo^2^+2Fc^2^)/3'
_refine_ls_weighting_scheme calc
_refine_ls_wR_factor_all 0.1303
_refine_ls_wR_factor_obs 0.1155
_reflns_number_observed 13242
_reflns_number_total 16734
_reflns_observed_criterion >2sigma(I)
_cod_data_source_file ic0348842Bsi20030725_102827.cif
_cod_data_source_block kf40
_cod_depositor_comments
;
The following automatic conversions were performed:

'_refine_ls_weighting_scheme' value 'calc
w=1/[\s^2^(Fo^2^)+(0.0666P)^2^+21.3384P] where P=(Fo^2^+2Fc^2^)/3'
was changed to 'calc'. New tag '_refine_ls_weighting_details' was
created. The value of the new tag was set to
'w=1/[\s^2^(Fo^2^)+(0.0666P)^2^+21.3384P] where P=(Fo^2^+2Fc^2^)/3'.

Automatic conversion script
Id: cif_fix_values 3143 2015-03-26 13:38:13Z robertas 
;
_cod_original_cell_volume 7702.33(14)
_cod_database_code 4327489

loop_
_symmetry_equiv_pos_as_xyz
'x, y, z'
'-x+1/2, y+1/2, -z+1/2'
'-x, -y, -z'
'x-1/2, -y-1/2, z-1/2'

loop_
_atom_site_aniso_label
_atom_site_aniso_U_11
_atom_site_aniso_U_22
_atom_site_aniso_U_33
_atom_site_aniso_U_23
_atom_site_aniso_U_13
_atom_site_aniso_U_12
Pt1 0.03104(12) 0.03422(13) 0.02547(12) -0.00212(9) 0.00120(9) 0.00140(9)
Pt2 0.03267(12) 0.02908(12) 0.02498(12) -0.00092(8) 0.00230(8) 0.00129(8)
Zn3 0.0520(5) 0.0564(5) 0.0368(4) 0.0034(4) 0.0085(3) -0.0159(4)
P1 0.0339(8) 0.0433(9) 0.0287(8) 0.0001(7) -0.0003(6) 0.0002(7)
P2 0.0422(9) 0.0388(9) 0.0305(8) -0.0052(6) 0.0015(7) 0.0051(7)
P3 0.0394(9) 0.0383(9) 0.0302(8) -0.0031(7) -0.0024(7) 0.0049(7)
P4 0.0402(9) 0.0319(8) 0.0318(8) -0.0006(6) 0.0068(7) 0.0044(6)
S1 0.0327(8) 0.0465(9) 0.0281(7) -0.0056(6) 0.0024(6) 0.0031(6)
S2 0.0379(8) 0.0334(8) 0.0302(7) 0.0010(6) 0.0002(6) 0.0039(6)
S3 0.083(2) 0.080(2) 0.0467(11) 0.0073(10) 0.0085(11) -0.0328(13)
C1 0.038(3) 0.048(4) 0.038(3) -0.001(3) -0.006(3) 0.007(3)
C2 0.071(6) 0.080(6) 0.058(5) 0.016(4) 0.019(4) 0.032(5)
C3 0.077(7) 0.087(7) 0.087(7) 0.016(6) 0.024(6) 0.039(6)
C4 0.100(8) 0.070(7) 0.091(8) 0.009(6) 0.008(6) 0.038(6)
C5 0.133(11) 0.065(7) 0.128(10) 0.043(7) 0.042(9) 0.017(7)
C6 0.087(7) 0.058(5) 0.101(8) 0.024(5) 0.040(6) 0.012(5)
C7 0.042(4) 0.051(4) 0.032(3) 0.000(3) -0.003(3) 0.006(3)
C8 0.044(4) 0.073(5) 0.039(4) -0.003(3) 0.006(3) -0.008(4)
C9 0.070(6) 0.095(7) 0.047(5) 0.006(5) 0.021(4) -0.003(5)
C10 0.073(6) 0.122(9) 0.040(4) -0.016(5) 0.010(4) 0.008(6)
C11 0.062(5) 0.098(7) 0.037(4) -0.021(4) -0.010(4) 0.010(5)
C12 0.041(4) 0.067(5) 0.041(4) -0.008(3) -0.004(3) -0.002(3)
C13 0.045(4) 0.047(4) 0.039(4) 0.000(3) 0.006(3) -0.006(3)
C14 0.044(4) 0.091(6) 0.057(5) 0.002(4) 0.000(4) -0.020(4)
C15 0.071(7) 0.132(10) 0.075(7) 0.005(7) 0.006(5) -0.052(7)
C16 0.096(9) 0.101(9) 0.111(10) -0.004(7) 0.033(8) -0.055(7)
C17 0.101(8) 0.065(6) 0.076(6) 0.012(5) 0.030(6) -0.018(6)
C18 0.066(5) 0.049(4) 0.048(4) 0.001(3) 0.008(4) -0.006(4)
C19 0.054(4) 0.038(4) 0.035(3) -0.002(3) 0.001(3) -0.001(3)
C20 0.082(6) 0.047(4) 0.052(5) -0.006(4) 0.003(4) 0.006(4)
C21 0.106(8) 0.042(4) 0.069(6) 0.011(4) 0.006(5) 0.001(5)
C22 0.098(7) 0.057(5) 0.057(5) 0.017(4) 0.013(5) 0.000(5)
C23 0.087(6) 0.065(5) 0.043(4) -0.003(4) 0.014(4) -0.010(5)
C24 0.057(4) 0.045(4) 0.041(4) -0.001(3) 0.009(3) 0.001(3)
C25 0.044(4) 0.050(4) 0.035(3) -0.009(3) 0.009(3) 0.009(3)
C26 0.054(5) 0.064(5) 0.058(5) -0.003(4) 0.005(4) 0.015(4)
C27 0.052(5) 0.097(8) 0.075(6) -0.022(6) 0.005(5) 0.022(5)
C28 0.054(5) 0.108(8) 0.077(7) -0.024(6) 0.023(5) 0.006(5)
C29 0.080(7) 0.085(7) 0.077(7) 0.009(5) 0.038(6) 0.008(5)
C30 0.058(5) 0.080(6) 0.052(5) 0.011(4) 0.020(4) 0.015(4)
C31 0.054(4) 0.044(4) 0.043(4) -0.010(3) -0.007(3) 0.008(3)
C32 0.079(6) 0.068(5) 0.043(4) -0.015(4) 0.000(4) 0.015(4)
C33 0.101(8) 0.088(7) 0.053(5) -0.036(5) -0.014(5) 0.022(6)
C34 0.079(7) 0.073(6) 0.075(6) -0.033(5) -0.026(5) 0.007(5)
C35 0.067(6) 0.055(5) 0.088(7) -0.016(5) -0.021(5) 0.005(4)
C36 0.055(5) 0.051(4) 0.061(5) -0.010(4) -0.008(4) 0.004(4)
C37 0.037(4) 0.065(5) 0.034(3) -0.007(3) -0.006(3) 0.015(3)
C38 0.060(5) 0.094(7) 0.046(4) -0.005(4) 0.008(4) 0.004(5)
C39 0.059(6) 0.145(11) 0.074(7) -0.023(7) 0.024(5) 0.002(7)
C40 0.079(8) 0.163(14) 0.080(8) -0.032(8) 0.014(6) 0.040(9)
C41 0.101(9) 0.085(8) 0.085(7) -0.022(6) 0.010(7) 0.037(7)
C42 0.061(5) 0.071(6) 0.069(6) -0.020(5) 0.003(4) 0.020(4)
C43 0.060(4) 0.041(4) 0.028(3) -0.001(3) -0.001(3) 0.000(3)
C44 0.063(5) 0.038(4) 0.050(4) 0.007(3) 0.006(4) 0.005(3)
C45 0.084(6) 0.054(5) 0.068(6) 0.006(4) 0.015(5) -0.007(4)
C46 0.117(9) 0.054(5) 0.052(5) 0.016(4) 0.005(5) -0.002(5)
C47 0.104(8) 0.057(5) 0.051(5) 0.015(4) -0.023(5) 0.001(5)
C48 0.076(6) 0.048(4) 0.053(5) 0.004(4) -0.016(4) -0.003(4)
C49 0.042(4) 0.042(4) 0.039(3) -0.010(3) -0.002(3) -0.002(3)
C50 0.071(5) 0.058(5) 0.050(4) -0.002(4) -0.006(4) -0.015(4)
C51 0.105(8) 0.055(6) 0.102(8) -0.004(5) -0.006(7) -0.024(5)
C52 0.081(7) 0.077(7) 0.091(8) -0.038(6) -0.006(6) -0.010(5)
C53 0.063(5) 0.068(6) 0.051(5) -0.018(4) -0.006(4) 0.000(4)
C54 0.048(4) 0.061(5) 0.044(4) -0.010(3) -0.006(3) 0.003(3)
C55 0.045(4) 0.037(3) 0.042(4) -0.004(3) 0.001(3) 0.005(3)
C56 0.050(4) 0.045(4) 0.063(5) -0.012(4) 0.006(4) 0.013(3)
C57 0.088(7) 0.045(5) 0.077(6) -0.018(4) 0.021(5) 0.008(4)
C58 0.096(7) 0.036(4) 0.091(7) -0.012(5) -0.009(6) 0.007(4)
C59 0.122(9) 0.038(4) 0.076(6) 0.001(4) 0.028(6) -0.009(5)
C60 0.082(6) 0.039(4) 0.052(4) -0.001(3) 0.013(4) 0.000(4)
C61 0.040(3) 0.040(4) 0.037(3) 0.005(3) 0.006(3) 0.002(3)
C62 0.046(4) 0.047(4) 0.058(4) -0.003(3) 0.002(3) 0.008(3)
C63 0.046(4) 0.079(6) 0.065(5) -0.002(5) 0.004(4) 0.017(4)
C64 0.046(5) 0.091(7) 0.057(5) -0.001(5) 0.005(4) -0.007(4)
C65 0.064(5) 0.058(5) 0.055(5) 0.001(4) 0.013(4) -0.017(4)
C66 0.052(4) 0.044(4) 0.050(4) -0.002(3) 0.009(3) -0.002(3)
C67 0.051(4) 0.035(3) 0.037(3) -0.001(3) 0.010(3) 0.008(3)
C68 0.078(6) 0.071(6) 0.045(4) 0.007(4) 0.018(4) -0.011(4)
C69 0.113(9) 0.109(9) 0.054(6) 0.016(5) 0.032(6) -0.025(7)
C70 0.101(8) 0.120(9) 0.036(4) 0.015(5) 0.019(5) 0.004(7)
C71 0.083(6) 0.086(7) 0.035(4) 0.002(4) 0.002(4) 0.012(5)
C72 0.047(4) 0.062(5) 0.039(4) -0.001(3) 0.007(3) 0.011(3)
O31 0.155(8) 0.117(6) 0.115(6) -0.056(5) 0.069(6) -0.096(6)
O32 0.136(7) 0.114(6) 0.059(4) -0.032(4) 0.021(4) -0.053(5)
O33 0.148(11) 0.253(17) 0.224(15) 0.007(13) -0.059(10) 0.082(11)
O34 0.269(12) 0.071(5) 0.054(4) 0.006(3) 0.069(6) -0.027(6)
C73 0.069(14) 0.159(26) 0.085(16) 0.058(18) -0.008(12) 0.008(15)
O74 0.043(7) 0.119(12) 0.063(8) 0.019(8) -0.005(6) -0.003(7)

loop_
_atom_site_label
_atom_site_type_symbol
_atom_site_fract_x
_atom_site_fract_y
_atom_site_fract_z
_atom_site_U_iso_or_equiv
_atom_site_thermal_displace_type
_atom_site_occupancy
_atom_site_calc_flag
_atom_site_refinement_flags
Pt1 Pt 0.840469(12) 0.775353(13) 0.543229(9) 0.03043(7) Uani 1 d .
Pt2 Pt 0.888547(12) 0.857313(12) 0.662463(9) 0.02901(7) Uani 1 d .
Zn3 Zn 0.93514(5) 0.91768(5) 0.54787(3) 0.0482(2) Uani 1 d .
P1 P 0.73088(9) 0.77009(10) 0.48695(7) 0.0356(3) Uani 1 d .
P2 P 0.88620(10) 0.65846(10) 0.52573(7) 0.0374(4) Uani 1 d .
P3 P 0.97832(9) 0.82175(10) 0.73331(7) 0.0366(4) Uani 1 d .
P4 P 0.80708(9) 0.91989(9) 0.71220(7) 0.0344(3) Uani 1 d .
S1 S 0.95563(8) 0.79965(10) 0.59597(6) 0.0359(3) Uani 1 d .
S2 S 0.81700(9) 0.89729(9) 0.57738(6) 0.0342(3) Uani 1 d .
S3 S 1.04670(15) 1.05243(15) 0.58374(9) 0.0700(7) Uani 1 d .
C1 C 0.6819(4) 0.8605(4) 0.4772(3) 0.042(2) Uani 1 d .
C2 C 0.6285(5) 0.8800(6) 0.5105(4) 0.069(3) Uani 1 d .
H2A H 0.6164(5) 0.8465(6) 0.5379(4) 0.083 Uiso 1 calc R
C3 C 0.5930(6) 0.9478(6) 0.5039(5) 0.083(3) Uani 1 d .
H3A H 0.5574(6) 0.9596(6) 0.5271(5) 0.099 Uiso 1 calc R
C4 C 0.6082(7) 0.9970(6) 0.4652(5) 0.087(3) Uani 1 d .
H4A H 0.5820(7) 1.0418(6) 0.4597(5) 0.105 Uiso 1 calc R
C5 C 0.6630(8) 0.9806(6) 0.4337(6) 0.106(4) Uani 1 d .
H5A H 0.6761(8) 1.0162(6) 0.4081(6) 0.128 Uiso 1 calc R
C6 C 0.7002(6) 0.9123(5) 0.4386(5) 0.080(3) Uani 1 d .
H6A H 0.7369(6) 0.9019(5) 0.4161(5) 0.095 Uiso 1 calc R
C7 C 0.7454(4) 0.7440(4) 0.4149(3) 0.043(2) Uani 1 d .
C8 C 0.8027(4) 0.7798(5) 0.3925(3) 0.052(2) Uani 1 d .
H8A H 0.8328(4) 0.8132(5) 0.4146(3) 0.062 Uiso 1 calc R
C9 C 0.8150(5) 0.7658(6) 0.3369(4) 0.069(2) Uani 1 d .
H9A H 0.8528(5) 0.7903(6) 0.3216(4) 0.083 Uiso 1 calc R
C10 C 0.7705(6) 0.7149(7) 0.3044(4) 0.078(3) Uani 1 d .
H10A H 0.7786(6) 0.7060(7) 0.2671(4) 0.093 Uiso 1 calc R
C11 C 0.7149(5) 0.6777(6) 0.3263(3) 0.067(2) Uani 1 d .
H11A H 0.6863(5) 0.6431(6) 0.3042(3) 0.081 Uiso 1 calc R
C12 C 0.7013(4) 0.6917(5) 0.3817(3) 0.050(2) Uani 1 d .
H12A H 0.6634(4) 0.6669(5) 0.3966(3) 0.060 Uiso 1 calc R
C13 C 0.6615(4) 0.7078(4) 0.5102(3) 0.044(2) Uani 1 d .
C14 C 0.5912(4) 0.7013(6) 0.4812(4) 0.064(2) Uani 1 d .
H14A H 0.5789(4) 0.7292(6) 0.4483(4) 0.077 Uiso 1 calc R
C15 C 0.5405(6) 0.6552(7) 0.4999(5) 0.093(4) Uani 1 d .
H15A H 0.4943(6) 0.6509(7) 0.4794(5) 0.112 Uiso 1 calc R
C16 C 0.5566(7) 0.6156(7) 0.5479(6) 0.101(4) Uani 1 d .
H16A H 0.5208(7) 0.5851(7) 0.5606(6) 0.121 Uiso 1 calc R
C17 C 0.6262(6) 0.6191(6) 0.5793(5) 0.079(3) Uani 1 d .
H17A H 0.6370(6) 0.5913(6) 0.6124(5) 0.095 Uiso 1 calc R
C18 C 0.6788(5) 0.6657(4) 0.5595(3) 0.054(2) Uani 1 d .
H18A H 0.7256(5) 0.6686(4) 0.5792(3) 0.065 Uiso 1 calc R
C19 C 0.8940(4) 0.5963(4) 0.5875(3) 0.0425(15) Uani 1 d .
C20 C 0.9125(5) 0.5203(5) 0.5814(4) 0.060(2) Uani 1 d .
H20A H 0.9201(5) 0.5018(5) 0.5460(4) 0.073 Uiso 1 calc R
C21 C 0.9194(6) 0.4733(5) 0.6274(4) 0.073(3) Uani 1 d .
H21A H 0.9308(6) 0.4228(5) 0.6228(4) 0.087 Uiso 1 calc R
C22 C 0.9098(6) 0.4996(5) 0.6804(4) 0.070(2) Uani 1 d .
H22A H 0.9152(6) 0.4673(5) 0.7114(4) 0.084 Uiso 1 calc R
C23 C 0.8923(5) 0.5734(5) 0.6873(4) 0.065(2) Uani 1 d .
H23A H 0.8859(5) 0.5912(5) 0.7232(4) 0.078 Uiso 1 calc R
C24 C 0.8836(4) 0.6235(4) 0.6405(3) 0.047(2) Uani 1 d .
H24A H 0.8711(4) 0.6736(4) 0.6454(3) 0.057 Uiso 1 calc R
C25 C 0.9789(4) 0.6686(4) 0.5061(3) 0.043(2) Uani 1 d .
C26 C 1.0383(5) 0.6266(5) 0.5307(4) 0.059(2) Uani 1 d .
H26A H 1.0313(5) 0.5889(5) 0.5566(4) 0.070 Uiso 1 calc R
C27 C 1.1075(5) 0.6408(6) 0.5165(4) 0.075(3) Uani 1 d .
H27A H 1.1468(5) 0.6118(6) 0.5325(4) 0.090 Uiso 1 calc R
C28 C 1.1195(5) 0.6972(7) 0.4792(5) 0.078(3) Uani 1 d .
H28A H 1.1665(5) 0.7074(7) 0.4705(5) 0.094 Uiso 1 calc R
C29 C 1.0620(6) 0.7370(6) 0.4556(5) 0.079(3) Uani 1 d .
H29A H 1.0695(6) 0.7745(6) 0.4296(5) 0.094 Uiso 1 calc R
C30 C 0.9910(5) 0.7238(5) 0.4688(4) 0.062(2) Uani 1 d .
H30A H 0.9520(5) 0.7528(5) 0.4521(4) 0.075 Uiso 1 calc R
C31 C 0.8395(4) 0.5943(4) 0.4715(3) 0.048(2) Uani 1 d .
C32 C 0.8636(5) 0.5868(5) 0.4185(3) 0.064(2) Uani 1 d .
H32A H 0.9038(5) 0.6141(5) 0.4094(3) 0.077 Uiso 1 calc R
C33 C 0.8260(7) 0.5370(6) 0.3790(4) 0.083(3) Uani 1 d .
H33A H 0.8416(7) 0.5315(6) 0.3435(4) 0.099 Uiso 1 calc R
C34 C 0.7679(6) 0.4975(6) 0.3919(4) 0.078(3) Uani 1 d .
H34A H 0.7437(6) 0.4650(6) 0.3652(4) 0.094 Uiso 1 calc R
C35 C 0.7440(5) 0.5045(5) 0.4438(4) 0.073(3) Uani 1 d .
H35A H 0.7040(5) 0.4766(5) 0.4525(4) 0.087 Uiso 1 calc R
C36 C 0.7796(4) 0.5530(4) 0.4835(4) 0.056(2) Uani 1 d .
H36A H 0.7630(4) 0.5578(4) 0.5188(4) 0.068 Uiso 1 calc R
C37 C 1.0599(4) 0.7830(4) 0.7062(3) 0.046(2) Uani 1 d .
C38 C 1.1112(5) 0.8307(6) 0.6869(3) 0.067(2) Uani 1 d .
H38A H 1.1069(5) 0.8826(6) 0.6909(3) 0.080 Uiso 1 calc R
C39 C 1.1684(6) 0.8015(9) 0.6620(5) 0.091(4) Uani 1 d .
H39A H 1.2021(6) 0.8342(9) 0.6490(5) 0.110 Uiso 1 calc R
C40 C 1.1772(7) 0.7259(10) 0.6557(5) 0.107(5) Uani 1 d .
H40A H 1.2167(7) 0.7070(10) 0.6391(5) 0.128 Uiso 1 calc R
C41 C 1.1254(7) 0.6774(7) 0.6746(5) 0.090(3) Uani 1 d .
H41A H 1.1304(7) 0.6256(7) 0.6705(5) 0.108 Uiso 1 calc R
C42 C 1.0665(5) 0.7056(5) 0.6996(4) 0.067(2) Uani 1 d .
H42A H 1.0318(5) 0.6731(5) 0.7116(4) 0.081 Uiso 1 calc R
C43 C 0.9576(4) 0.7518(4) 0.7857(3) 0.044(2) Uani 1 d .
C44 C 0.8853(5) 0.7321(4) 0.7901(3) 0.050(2) Uani 1 d .
H44A H 0.8474(5) 0.7526(4) 0.7654(3) 0.060 Uiso 1 calc R
C45 C 0.8701(6) 0.6823(5) 0.8313(4) 0.068(2) Uani 1 d .
H45A H 0.8217(6) 0.6694(5) 0.8343(4) 0.082 Uiso 1 calc R
C46 C 0.9259(7) 0.6508(5) 0.8683(4) 0.075(3) Uani 1 d .
H46A H 0.9147(7) 0.6183(5) 0.8967(4) 0.089 Uiso 1 calc R
C47 C 0.9972(6) 0.6675(5) 0.8629(4) 0.073(3) Uani 1 d .
H47A H 1.0347(6) 0.6447(5) 0.8867(4) 0.088 Uiso 1 calc R
C48 C 1.0139(5) 0.7179(4) 0.8226(4) 0.061(2) Uani 1 d .
H48A H 1.0626(5) 0.7297(4) 0.8197(4) 0.073 Uiso 1 calc R
C49 C 1.0135(4) 0.9047(4) 0.7743(3) 0.0414(15) Uani 1 d .
C50 C 1.0169(5) 0.9717(5) 0.7457(4) 0.061(2) Uani 1 d .
H50A H 1.0036(5) 0.9731(5) 0.7067(4) 0.073 Uiso 1 calc R
C51 C 1.0397(6) 1.0370(6) 0.7740(5) 0.088(3) Uani 1 d .
H51A H 1.0427(6) 1.0823(6) 0.7548(5) 0.106 Uiso 1 calc R
C52 C 1.0588(6) 1.0322(6) 0.8350(5) 0.085(3) Uani 1 d .
H52A H 1.0731(6) 1.0754(6) 0.8555(5) 0.102 Uiso 1 calc R
C53 C 1.0560(5) 0.9668(5) 0.8618(4) 0.062(2) Uani 1 d .
H53A H 1.0698(5) 0.9645(5) 0.9006(4) 0.074 Uiso 1 calc R
C54 C 1.0332(4) 0.9033(5) 0.8329(3) 0.052(2) Uani 1 d .
H54A H 1.0306(4) 0.8582(5) 0.8525(3) 0.063 Uiso 1 calc R
C55 C 0.8206(4) 1.0220(4) 0.7142(3) 0.0419(15) Uani 1 d .
C56 C 0.7927(4) 1.0665(4) 0.7545(3) 0.053(2) Uani 1 d .
H56A H 0.7623(4) 1.0450(4) 0.7786(3) 0.063 Uiso 1 calc R
C57 C 0.8094(6) 1.1418(5) 0.7591(4) 0.069(3) Uani 1 d .
H57A H 0.7910(6) 1.1711(5) 0.7866(4) 0.083 Uiso 1 calc R
C58 C 0.8536(6) 1.1736(5) 0.7228(5) 0.076(3) Uani 1 d .
H58A H 0.8657(6) 1.2244(5) 0.7262(5) 0.091 Uiso 1 calc R
C59 C 0.8798(6) 1.1314(5) 0.6821(4) 0.077(3) Uani 1 d .
H59A H 0.9084(6) 1.1541(5) 0.6572(4) 0.093 Uiso 1 calc R
C60 C 0.8645(5) 1.0550(4) 0.6770(3) 0.057(2) Uani 1 d .
H60A H 0.8831(5) 1.0263(4) 0.6493(3) 0.069 Uiso 1 calc R
C61 C 0.7120(4) 0.9040(4) 0.6821(3) 0.0389(14) Uani 1 d .
C62 C 0.6592(4) 0.9611(4) 0.6783(3) 0.051(2) Uani 1 d .
H62A H 0.6730(4) 1.0104(4) 0.6876(3) 0.061 Uiso 1 calc R
C63 C 0.5858(5) 0.9440(6) 0.6607(4) 0.064(2) Uani 1 d .
H63A H 0.5512(5) 0.9824(6) 0.6571(4) 0.077 Uiso 1 calc R
C64 C 0.5642(5) 0.8718(6) 0.6486(4) 0.065(2) Uani 1 d .
H64A H 0.5148(5) 0.8606(6) 0.6387(4) 0.078 Uiso 1 calc R
C65 C 0.6165(5) 0.8148(5) 0.6512(3) 0.059(2) Uani 1 d .
H65A H 0.6021(5) 0.7655(5) 0.6425(3) 0.070 Uiso 1 calc R
C66 C 0.6892(4) 0.8309(4) 0.6665(3) 0.048(2) Uani 1 d .
H66A H 0.7239(4) 0.7927(4) 0.6666(3) 0.058 Uiso 1 calc R
C67 C 0.8009(4) 0.9003(4) 0.7881(3) 0.0403(15) Uani 1 d .
C68 C 0.7442(5) 0.8569(5) 0.8045(4) 0.064(2) Uani 1 d .
H68A H 0.7078(5) 0.8381(5) 0.7776(4) 0.077 Uiso 1 calc R
C69 C 0.7426(7) 0.8421(7) 0.8615(4) 0.090(3) Uani 1 d .
H69A H 0.7044(7) 0.8136(7) 0.8728(4) 0.109 Uiso 1 calc R
C70 C 0.7968(7) 0.8689(7) 0.9016(4) 0.085(3) Uani 1 d .
H70A H 0.7954(7) 0.8578(7) 0.9397(4) 0.102 Uiso 1 calc R
C71 C 0.8525(6) 0.9116(6) 0.8857(3) 0.068(2) Uani 1 d .
H71A H 0.8889(6) 0.9302(6) 0.9127(3) 0.082 Uiso 1 calc R
C72 C 0.8542(4) 0.9268(5) 0.8285(3) 0.049(2) Uani 1 d .
H72A H 0.8923(4) 0.9556(5) 0.8175(3) 0.059 Uiso 1 calc R
O31 O 0.9874(5) 1.0023(5) 0.5844(4) 0.125(4) Uani 1 d .
O32 O 1.0445(5) 1.1090(5) 0.6266(3) 0.102(3) Uani 1 d .
O33 O 1.1139(7) 1.0108(9) 0.5911(7) 0.215(7) Uani 1 d .
O34 O 0.9504(7) 0.9135(4) 0.4690(3) 0.127(4) Uani 1 d .
C73 C 1.2129(13) 1.0392(17) 0.7203(11) 0.106(9) Uani 0.50 d P
H73A H 1.2489(66) 1.0784(71) 0.7267(52) 0.159 Uiso 0.50 calc PR
H73B H 1.2156(109) 1.0072(28) 0.7531(20) 0.159 Uiso 0.50 calc PR
H73C H 1.1649(45) 1.0612(93) 0.7135(36) 0.159 Uiso 0.50 calc PR
O74 O 1.2247(7) 1.0019(9) 0.6791(6) 0.076(4) Uani 0.50 d P
H74 H 1.2327(139) 0.9580(31) 0.6887(22) 0.114 Uiso 0.50 calc PR
O75 O 1.3618(12) 0.9434(12) 0.7175(9) 0.136(7) Uiso 0.50 d P
H75A H 1.3508 0.9517 0.6792 0.080 Uiso 0.50 d P
H75B H 1.4023 0.9929 0.7206 0.080 Uiso 0.50 d P

loop_
_atom_type_symbol
_atom_type_description
_atom_type_scat_dispersion_real
_atom_type_scat_dispersion_imag
_atom_type_scat_source
C C 0.0033 0.0016 'International Tables Vol C Tables 4.2.6.8 and 6.1.1.4'
H H 0.0000 0.0000 'International Tables Vol C Tables 4.2.6.8 and 6.1.1.4'
O O 0.0106 0.0060 'International Tables Vol C Tables 4.2.6.8 and 6.1.1.4'
P P 0.1023 0.0942 'International Tables Vol C Tables 4.2.6.8 and 6.1.1.4'
S S 0.1246 0.1234 'International Tables Vol C Tables 4.2.6.8 and 6.1.1.4'
Zn Zn 0.2839 1.4301 'International Tables Vol C Tables 4.2.6.8 and 6.1.1.4'
Pt Pt -1.7033 8.3905 'International Tables Vol C Tables 4.2.6.8 and 6.1.1.4'

loop_
_geom_angle_atom_site_label_1
_geom_angle_atom_site_label_2
_geom_angle_atom_site_label_3
_geom_angle
_geom_angle_site_symmetry_1
P1 Pt1 P2 99.96(6) .
P1 Pt1 S1 171.21(6) .
P2 Pt1 S1 86.42(6) .
P1 Pt1 S2 93.11(6) .
P2 Pt1 S2 166.80(6) .
S1 Pt1 S2 80.78(5) .
P1 Pt1 Zn3 120.81(5) .
P2 Pt1 Zn3 122.27(5) .
S1 Pt1 Zn3 50.41(4) .
S2 Pt1 Zn3 50.20(4) .
P1 Pt1 Pt2 131.69(4) .
P2 Pt1 Pt2 120.11(4) .
S1 Pt1 Pt2 46.92(4) .
S2 Pt1 Pt2 47.63(4) .
Zn3 Pt1 Pt2 60.03(2) .
P3 Pt2 P4 102.07(6) .
P3 Pt2 S1 89.17(6) .
P4 Pt2 S1 168.76(5) .
P3 Pt2 S2 167.66(6) .
P4 Pt2 S2 88.09(5) .
S1 Pt2 S2 80.73(5) .
P3 Pt2 Zn3 118.87(5) .
P4 Pt2 Zn3 122.91(4) .
S1 Pt2 Zn3 49.14(4) .
S2 Pt2 Zn3 48.87(4) .
P3 Pt2 Pt1 128.20(4) .
P4 Pt2 Pt1 123.06(4) .
S1 Pt2 Pt1 47.20(4) .
S2 Pt2 Pt1 47.28(4) .
Zn3 Pt2 Pt1 57.57(2) .
O34 Zn3 O31 110.1(4) .
O34 Zn3 S2 121.6(4) .
O31 Zn3 S2 113.9(3) .
O34 Zn3 S1 113.4(2) .
O31 Zn3 S1 115.1(3) .
S2 Zn3 S1 79.80(6) .
O34 Zn3 Pt1 94.7(3) .
O31 Zn3 Pt1 155.1(2) .
S2 Zn3 Pt1 49.69(4) .
S1 Zn3 Pt1 49.53(4) .
O34 Zn3 Pt2 156.4(2) .
O31 Zn3 Pt2 92.7(2) .
S2 Zn3 Pt2 48.75(4) .
S1 Zn3 Pt2 48.01(4) .
Pt1 Zn3 Pt2 62.39(2) .
C13 P1 C7 108.6(3) .
C13 P1 C1 102.6(3) .
C7 P1 C1 103.2(3) .
C13 P1 Pt1 116.5(2) .
C7 P1 Pt1 110.0(2) .
C1 P1 Pt1 114.9(2) .
C25 P2 C19 106.2(3) .
C25 P2 C31 104.5(3) .
C19 P2 C31 100.0(3) .
C25 P2 Pt1 109.3(2) .
C19 P2 Pt1 113.2(2) .
C31 P2 Pt1 122.2(2) .
C43 P3 C37 103.3(3) .
C43 P3 C49 105.7(3) .
C37 P3 C49 103.7(3) .
C43 P3 Pt2 119.7(2) .
C37 P3 Pt2 112.9(2) .
C49 P3 Pt2 110.1(2) .
C61 P4 C55 106.5(3) .
C61 P4 C67 100.6(3) .
C55 P4 C67 100.6(3) .
C61 P4 Pt2 111.9(2) .
C55 P4 Pt2 113.4(2) .
C67 P4 Pt2 122.0(2) .
Pt2 S1 Pt1 85.88(5) .
Pt2 S1 Zn3 82.86(6) .
Pt1 S1 Zn3 80.06(5) .
Pt1 S2 Pt2 85.09(5) .
Pt1 S2 Zn3 80.10(5) .
Pt2 S2 Zn3 82.38(5) .
O34 S3 O31 113.4(6) 3_776
O34 S3 O33 101.9(8) 3_776
O31 S3 O33 109.2(9) .
O34 S3 O32 110.0(5) 3_776
O31 S3 O32 110.2(5) .
O33 S3 O32 111.9(8) .
C6 C1 C2 117.8(7) .
C6 C1 P1 120.9(6) .
C2 C1 P1 121.2(6) .
C3 C2 C1 121.2(9) .
C4 C3 C2 121.5(10) .
C3 C4 C5 118.4(9) .
C4 C5 C6 122.1(10) .
C1 C6 C5 119.0(9) .
C8 C7 C12 119.7(7) .
C8 C7 P1 116.7(5) .
C12 C7 P1 123.6(6) .
C7 C8 C9 120.2(8) .
C10 C9 C8 119.5(9) .
C11 C10 C9 121.1(8) .
C10 C11 C12 120.1(8) .
C11 C12 C7 119.3(8) .
C18 C13 C14 118.5(7) .
C18 C13 P1 118.9(6) .
C14 C13 P1 122.6(6) .
C15 C14 C13 121.2(9) .
C16 C15 C14 120.5(10) .
C15 C16 C17 121.5(9) .
C18 C17 C16 118.0(10) .
C13 C18 C17 120.3(9) .
C24 C19 C20 119.4(7) .
C24 C19 P2 121.0(5) .
C20 C19 P2 119.6(6) .
C21 C20 C19 120.2(8) .
C20 C21 C22 121.0(8) .
C23 C22 C21 119.6(8) .
C22 C23 C24 120.9(8) .
C19 C24 C23 118.8(7) .
C30 C25 C26 118.7(7) .
C30 C25 P2 117.9(6) .
C26 C25 P2 123.3(6) .
C27 C26 C25 120.0(9) .
C28 C27 C26 121.1(9) .
C29 C28 C27 118.5(9) .
C28 C29 C30 121.9(10) .
C25 C30 C29 119.9(8) .
C36 C31 C32 119.1(7) .
C36 C31 P2 119.7(6) .
C32 C31 P2 121.2(7) .
C31 C32 C33 118.7(10) .
C34 C33 C32 120.9(10) .
C33 C34 C35 120.7(9) .
C34 C35 C36 119.9(10) .
C35 C36 C31 120.8(9) .
C38 C37 C42 119.6(8) .
C38 C37 P3 120.3(6) .
C42 C37 P3 119.8(7) .
C39 C38 C37 120.0(10) .
C40 C39 C38 121.9(12) .
C39 C40 C41 118.5(11) .
C42 C41 C40 120.7(11) .
C41 C42 C37 119.2(10) .
C44 C43 C48 118.8(7) .
C44 C43 P3 120.1(5) .
C48 C43 P3 121.1(6) .
C45 C44 C43 119.6(8) .
C44 C45 C46 121.0(10) .
C47 C46 C45 119.8(9) .
C46 C47 C48 120.4(9) .
C47 C48 C43 120.3(9) .
C50 C49 C54 119.2(7) .
C50 C49 P3 117.7(5) .
C54 C49 P3 123.1(6) .
C49 C50 C51 120.9(8) .
C50 C51 C52 117.5(10) .
C53 C52 C51 120.8(9) .
C52 C53 C54 120.7(8) .
C53 C54 C49 121.0(8) .
C56 C55 C60 119.3(7) .
C56 C55 P4 121.4(6) .
C60 C55 P4 119.1(5) .
C57 C56 C55 120.8(8) .
C56 C57 C58 119.4(8) .
C59 C58 C57 120.5(8) .
C58 C59 C60 121.2(9) .
C59 C60 C55 118.7(8) .
C62 C61 C66 118.2(7) .
C62 C61 P4 122.3(5) .
C66 C61 P4 119.2(5) .
C63 C62 C61 119.9(7) .
C64 C63 C62 121.0(8) .
C63 C64 C65 119.5(8) .
C66 C65 C64 120.4(8) .
C65 C66 C61 120.9(7) .
C72 C67 C68 119.3(7) .
C72 C67 P4 119.8(6) .
C68 C67 P4 120.9(6) .
C69 C68 C67 119.1(9) .
C70 C69 C68 120.9(10) .
C71 C70 C69 120.2(8) .
C70 C71 C72 119.1(9) .
C67 C72 C71 121.4(8) .
S3 O31 Zn3 146.0(5) .
S3 O34 Zn3 151.6(6) 3_776

loop_
_geom_bond_atom_site_label_1
_geom_bond_atom_site_label_2
_geom_bond_distance
_geom_bond_site_symmetry_2
Pt1 P1 2.280(2) .
Pt1 P2 2.296(2) .
Pt1 S1 2.365(2) .
Pt1 S2 2.370(2) .
Pt1 Zn3 3.0621(9) .
Pt1 Pt2 3.2148(3) .
Pt2 P3 2.299(2) .
Pt2 P4 2.303(2) .
Pt2 S1 2.354(2) .
Pt2 S2 2.3838(15) .
Pt2 Zn3 3.1428(8) .
Zn3 O34 1.932(6) .
Zn3 O31 1.932(7) .
Zn3 S2 2.388(2) .
Zn3 S1 2.396(2) .
P1 C13 1.824(7) .
P1 C7 1.825(7) .
P1 C1 1.841(7) .
P2 C25 1.829(7) .
P2 C19 1.829(7) .
P2 C31 1.852(7) .
P3 C43 1.832(7) .
P3 C37 1.835(7) .
P3 C49 1.839(7) .
P4 C61 1.828(7) .
P4 C55 1.830(7) .
P4 C67 1.855(7) .
S3 O34 1.400(7) 3_776
S3 O31 1.409(7) .
S3 O33 1.431(12) .
S3 O32 1.434(7) .
C1 C6 1.370(11) .
C1 C2 1.376(11) .
C2 C3 1.371(12) .
C3 C4 1.324(14) .
C4 C5 1.36(2) .
C5 C6 1.390(14) .
C7 C8 1.389(10) .
C7 C12 1.410(10) .
C8 C9 1.390(11) .
C9 C10 1.389(14) .
C10 C11 1.372(14) .
C11 C12 1.393(11) .
C13 C18 1.393(10) .
C13 C14 1.393(10) .
C14 C15 1.356(13) .
C15 C16 1.34(2) .
C16 C17 1.40(2) .
C17 C18 1.398(12) .
C19 C24 1.386(9) .
C19 C20 1.404(10) .
C20 C21 1.370(12) .
C21 C22 1.376(13) .
C22 C23 1.365(12) .
C23 C24 1.417(11) .
C25 C30 1.359(11) .
C25 C26 1.390(10) .
C26 C27 1.378(13) .
C27 C28 1.374(15) .
C28 C29 1.337(14) .
C29 C30 1.399(13) .
C31 C36 1.382(11) .
C31 C32 1.392(11) .
C32 C33 1.409(12) .
C33 C34 1.34(2) .
C34 C35 1.365(15) .
C35 C36 1.382(11) .
C37 C38 1.387(12) .
C37 C42 1.390(11) .
C38 C39 1.368(13) .
C39 C40 1.36(2) .
C40 C41 1.40(2) .
C41 C42 1.389(14) .
C43 C44 1.390(11) .
C43 C48 1.408(10) .
C44 C45 1.373(11) .
C45 C46 1.385(14) .
C46 C47 1.364(15) .
C47 C48 1.373(12) .
C49 C50 1.376(11) .
C49 C54 1.398(10) .
C50 C51 1.380(12) .
C51 C52 1.45(2) .
C52 C53 1.327(14) .
C53 C54 1.360(11) .
C55 C56 1.387(10) .
C55 C60 1.396(11) .
C56 C57 1.374(11) .
C57 C58 1.377(14) .
C58 C59 1.356(13) .
C59 C60 1.388(11) .
C61 C62 1.399(9) .
C61 C66 1.400(10) .
C62 C63 1.397(11) .
C63 C64 1.363(13) .
C64 C65 1.392(13) .
C65 C66 1.371(11) .
C67 C72 1.371(10) .
C67 C68 1.390(11) .
C68 C69 1.384(12) .
C69 C70 1.38(2) .
C70 C71 1.363(14) .
C71 C72 1.391(10) .
O34 S3 1.400(7) 3_776
C73 O74 1.22(3) .
